data_2219808
loop_
_publ_author_name
'Fun, Hoong-Kun'
'John, Jain'
'Jebas, Samuel Robinson'
'Balasubramanian, T.'

_publ_section_title
;
 Bis(2-aminopyridine-\k<i>N</i>^1^)silver(I) nitrate
;
_journal_coeditor_code CI2682
_journal_issue 11
_journal_name_full 'Acta Crystallographica Section E'
_journal_page_first m1359
_journal_paper_doi 10.1107/S1600536808031292
_journal_volume 64
_journal_year 2008
_chemical_formula_iupac '[Ag (C5 H6 N2)2] N O3'
_chemical_formula_moiety 'C10 H12 Ag N4 +, N O3 -'
_chemical_formula_sum 'C10 H12 Ag N5 O3'
_chemical_formula_weight 358.12
_chemical_name_common
;
Bis(2-aminopyridine)silver(I) nitrate
;
_chemical_name_systematic
;
Bis(2-aminopyridine-\k<i>N</i>^1^)silver(I) nitrate
;
_space_group_IT_number 15
_symmetry_cell_setting monoclinic
_symmetry_space_group_name_Hall '-C 2yc'
_symmetry_space_group_name_H-M 'C 1 2/c 1'
_atom_sites_solution_hydrogens geom
_atom_sites_solution_primary direct
_atom_sites_solution_secondary difmap
_audit_creation_method SHELXL-97
_cell_angle_alpha 90.00
_cell_angle_beta 100.5020(10)
_cell_angle_gamma 90.00
_cell_formula_units_Z 12
_cell_length_a 43.3371(10)
_cell_length_b 5.85170(10)
_cell_length_c 15.1632(3)
_cell_measurement_reflns_used 9946
_cell_measurement_temperature 100.00(10)
_cell_measurement_theta_max 38.41
_cell_measurement_theta_min 2.73
_cell_volume 3780.91(13)
_computing_cell_refinement 'SAINT (Bruker, 2005)'
_computing_data_collection 'APEX2 (Bruker, 2005)'
_computing_data_reduction 'SAINT (Bruker, 2005)'
_computing_molecular_graphics 'SHELXTL (Sheldrick, 2008)'
_computing_publication_material
;
SHELXTL (Sheldrick, 2008) and PLATON (Spek, 2003)
;
_computing_structure_refinement 'SHELXTL (Sheldrick, 2008)'
_computing_structure_solution 'SHELXTL (Sheldrick, 2008)'
_diffrn_ambient_temperature 100.00(10)
_diffrn_measured_fraction_theta_full 0.990
_diffrn_measured_fraction_theta_max 0.990
_diffrn_measurement_device_type 'Bruker SMART APEXII CCD area-detector'
_diffrn_measurement_method '\f and \w'
_diffrn_radiation_monochromator graphite
_diffrn_radiation_source 'fine-focus sealed tube'
_diffrn_radiation_type MoK\a
_diffrn_radiation_wavelength 0.71073
_diffrn_reflns_av_R_equivalents 0.0319
_diffrn_reflns_av_sigmaI/netI 0.0282
_diffrn_reflns_limit_h_max 74
_diffrn_reflns_limit_h_min -74
_diffrn_reflns_limit_k_max 9
_diffrn_reflns_limit_k_min -9
_diffrn_reflns_limit_l_max 25
_diffrn_reflns_limit_l_min -25
_diffrn_reflns_number 42747
_diffrn_reflns_theta_full 37.50
_diffrn_reflns_theta_max 37.50
_diffrn_reflns_theta_min 0.96
_diffrn_standards_number 0
_exptl_absorpt_coefficient_mu 1.612
_exptl_absorpt_correction_T_max 0.7825
_exptl_absorpt_correction_T_min 0.3941
_exptl_absorpt_correction_type multi-scan
_exptl_absorpt_process_details '(SADABS; Bruker, 2005)'
_exptl_crystal_colour yellow
_exptl_crystal_density_diffrn 1.887
_exptl_crystal_density_method 'not measured'
_exptl_crystal_description Block
_exptl_crystal_F_000 2136
_exptl_crystal_size_max 0.706
_exptl_crystal_size_mid 0.313
_exptl_crystal_size_min 0.16
_refine_diff_density_max 0.908
_refine_diff_density_min -1.230
_refine_ls_extinction_method none
_refine_ls_goodness_of_fit_ref 1.061
_refine_ls_hydrogen_treatment mixed
_refine_ls_matrix_type full
_refine_ls_number_parameters 293
_refine_ls_number_reflns 9821
_refine_ls_number_restraints 3
_refine_ls_restrained_S_all 1.076
_refine_ls_R_factor_all 0.0467
_refine_ls_R_factor_gt 0.0353
_refine_ls_shift/su_max 0.001
_refine_ls_shift/su_max_lt 0.001
_refine_ls_shift/su_mean 0.000
_refine_ls_structure_factor_coef Fsqd
_refine_ls_weighting_details 'calc w=1/[\s^2^(Fo^2^)+(0.0208P)^2^+7.8111P] where P=(Fo^2^+2Fc^2^)/3'
_refine_ls_weighting_scheme calc
_refine_ls_wR_factor_gt 0.0707
_refine_ls_wR_factor_ref 0.0751
_reflns_number_gt 8093
_reflns_number_total 9821
_reflns_threshold_expression I>2\s(I)
_cod_data_source_file ci2682.cif
_cod_data_source_block I
_cod_depositor_comments
;
The following automatic conversions were performed:
'_symmetry_cell_setting' value 'Monoclinic' changed to 'monoclinic'
according to '/home/saulius/struct/CIF-dictionaries/cif_core.dic'
dictionary named 'cif_core.dic' version 2.4.1 from 2010-06-29.

Automatic conversion script
Id: cif_fix_enum 1527 2010-12-29 10:47:43Z saulius 

The following automatic conversions were performed:

'_symmetry_cell_setting' value 'Monoclinic' changed to 'monoclinic'
according to /home/saulius/struct/CIF-dictionaries/cif_core.dic
dictionary named 'cif_core.dic' version 2.4.1 from 2010-06-29.

Automatic conversion script
Id: cif_fix_values 1715 2011-07-08 13:25:40Z adriana 
;
_cod_original_sg_symbol_H-M 'C 2/c'
_cod_database_code 2219808
_cod_database_fobs_code 2219808

loop_
_symmetry_equiv_pos_as_xyz
'x, y, z'
'-x, y, -z+1/2'
'x+1/2, y+1/2, z'
'-x+1/2, y+1/2, -z+1/2'
'-x, -y, -z'
'x, -y, z-1/2'
'-x+1/2, -y+1/2, -z'
'x+1/2, -y+1/2, z-1/2'

loop_
_atom_site_type_symbol
_atom_site_label
_atom_site_fract_x
_atom_site_fract_y
_atom_site_fract_z
_atom_site_U_iso_or_equiv
_atom_site_adp_type
_atom_site_calc_flag
_atom_site_refinement_flags
_atom_site_occupancy
Ag Ag1 0.167632(4) 0.28414(2) 0.419586(9) 0.03102(4) Uani d . 1
Ag Ag2 0.0000 0.5000 0.0000 0.02259(4) Uani d S 1
N N1 0.15484(3) 0.5267(2) 0.51229(9) 0.0210(2) Uani d . 1
N N2 0.20046(5) 0.7366(4) 0.52126(17) 0.0409(5) Uani d D 1
N N3 0.17820(3) 0.0248(2) 0.32997(10) 0.0224(2) Uani d . 1
N N4 0.12990(4) -0.1493(3) 0.32282(14) 0.0315(3) Uani d . 1
N N5 0.02529(3) 0.2267(2) 0.06994(9) 0.0186(2) Uani d . 1
N N6 0.04353(4) 0.1195(3) -0.05863(9) 0.0219(2) Uani d . 1
C C1 0.12630(4) 0.5008(3) 0.53532(12) 0.0266(3) Uani d . 1
H H1A 0.1152 0.3676 0.5177 0.032 Uiso calc R 1
C C2 0.11291(5) 0.6585(4) 0.58280(13) 0.0342(4) Uani d . 1
H H2A 0.0933 0.6330 0.5978 0.041 Uiso calc R 1
C C3 0.12946(5) 0.8586(4) 0.60815(14) 0.0378(5) Uani d . 1
H H3A 0.1207 0.9715 0.6392 0.045 Uiso calc R 1
C C4 0.15844(5) 0.8889(3) 0.58741(14) 0.0337(4) Uani d . 1
H H4A 0.1697 1.0220 0.6045 0.040 Uiso calc R 1
C C5 0.17137(4) 0.7160(3) 0.53960(12) 0.0245(3) Uani d . 1
C C6 0.20720(4) 0.0221(3) 0.30857(14) 0.0289(3) Uani d . 1
H H6A 0.2203 0.1463 0.3256 0.035 Uiso calc R 1
C C7 0.21823(5) -0.1526(4) 0.26346(16) 0.0358(4) Uani d . 1
H H7A 0.2382 -0.1466 0.2494 0.043 Uiso calc R 1
C C8 0.19870(5) -0.3410(4) 0.23897(14) 0.0309(4) Uani d . 1
H H8A 0.2057 -0.4638 0.2089 0.037 Uiso calc R 1
C C9 0.16925(4) -0.3435(3) 0.25950(12) 0.0247(3) Uani d . 1
H H9A 0.1561 -0.4683 0.2440 0.030 Uiso calc R 1
C C10 0.15902(4) -0.1544(3) 0.30455(11) 0.0213(3) Uani d . 1
C C11 0.02265(4) 0.1836(3) 0.15608(11) 0.0243(3) Uani d . 1
H H11A 0.0125 0.2908 0.1859 0.029 Uiso calc R 1
C C12 0.03415(4) -0.0094(3) 0.20150(11) 0.0257(3) Uani d . 1
H H12A 0.0321 -0.0321 0.2608 0.031 Uiso calc R 1
C C13 0.04910(4) -0.1712(3) 0.15613(12) 0.0241(3) Uani d . 1
H H13A 0.0569 -0.3054 0.1848 0.029 Uiso calc R 1
C C14 0.05227(4) -0.1310(3) 0.06904(11) 0.0211(3) Uani d . 1
H H14A 0.0621 -0.2379 0.0381 0.025 Uiso calc R 1
C C15 0.04047(3) 0.0740(3) 0.02689(10) 0.0168(2) Uani d . 1
N N7 0.42167(4) 0.8502(3) 0.16126(10) 0.0247(3) Uani d . 1
O O1 0.40629(4) 0.9276(3) 0.21680(11) 0.0424(4) Uani d . 1
O O2 0.44689(4) 0.9364(3) 0.15093(11) 0.0398(4) Uani d . 1
O O3 0.41119(3) 0.6776(2) 0.11617(9) 0.0267(2) Uani d . 1
N N8 0.25139(8) 0.2036(5) 0.5180(2) 0.0269(6) Uani d PD 0.50
O O4 0.22809(7) 0.2267(5) 0.52820(18) 0.0835(9) Uani d D 1
O O5 0.26419(7) 0.0502(5) 0.5660(2) 0.0338(6) Uani d PD 0.50
H H1N6 0.0430(6) 0.253(5) -0.0764(19) 0.034(7) Uiso d . 1
H H1N4 0.1229(7) -0.034(6) 0.343(2) 0.045(8) Uiso d . 1
H H2N6 0.0566(6) 0.034(4) -0.0839(17) 0.028(6) Uiso d . 1
H H2N4 0.1184(7) -0.260(5) 0.310(2) 0.042(8) Uiso d . 1
H H1N2 0.2107(8) 0.854(6) 0.536(2) 0.061(10) Uiso d . 1
H H2N2 0.2088(7) 0.625(4) 0.499(2) 0.049(9) Uiso d D 1

loop_
_atom_site_aniso_label
_atom_site_aniso_U_11
_atom_site_aniso_U_22
_atom_site_aniso_U_33
_atom_site_aniso_U_12
_atom_site_aniso_U_13
_atom_site_aniso_U_23
Ag1 0.05014(9) 0.01987(6) 0.02380(6) 0.00820(6) 0.00876(6) -0.00160(5)
Ag2 0.02482(7) 0.02088(8) 0.02184(7) 0.00686(6) 0.00365(6) -0.00096(6)
N1 0.0244(6) 0.0182(6) 0.0196(5) 0.0011(5) 0.0020(5) -0.0018(4)
N2 0.0327(9) 0.0262(8) 0.0647(14) -0.0056(7) 0.0116(9) 0.0090(9)
N3 0.0251(6) 0.0194(6) 0.0220(6) 0.0003(5) 0.0024(5) -0.0025(5)
N4 0.0265(7) 0.0261(7) 0.0442(10) -0.0002(6) 0.0124(7) 0.0056(7)
N5 0.0197(5) 0.0196(6) 0.0166(5) 0.0014(5) 0.0037(4) -0.0017(4)
N6 0.0282(6) 0.0204(6) 0.0183(5) 0.0042(5) 0.0081(5) 0.0010(5)
C1 0.0225(7) 0.0304(8) 0.0248(7) 0.0002(7) -0.0009(6) -0.0001(6)
C2 0.0263(8) 0.0494(12) 0.0262(8) 0.0118(8) 0.0030(6) 0.0016(8)
C3 0.0428(11) 0.0406(11) 0.0260(8) 0.0212(9) -0.0039(8) -0.0110(8)
C4 0.0417(10) 0.0204(8) 0.0329(9) 0.0063(7) -0.0095(8) -0.0080(7)
C5 0.0275(7) 0.0171(6) 0.0268(7) 0.0005(6) -0.0005(6) 0.0011(6)
C6 0.0232(7) 0.0269(8) 0.0353(9) -0.0029(6) 0.0019(6) -0.0072(7)
C7 0.0227(8) 0.0390(11) 0.0457(11) 0.0027(8) 0.0058(7) -0.0105(9)
C8 0.0331(9) 0.0270(8) 0.0310(9) 0.0073(7) 0.0016(7) -0.0077(7)
C9 0.0299(8) 0.0179(6) 0.0236(7) 0.0009(6) -0.0025(6) -0.0004(6)
C10 0.0238(7) 0.0186(6) 0.0205(6) 0.0012(6) 0.0015(5) 0.0028(5)
C11 0.0243(7) 0.0312(8) 0.0178(6) 0.0029(6) 0.0052(5) -0.0023(6)
C12 0.0255(7) 0.0350(9) 0.0161(6) -0.0027(7) 0.0023(5) 0.0034(6)
C13 0.0223(7) 0.0257(8) 0.0227(7) -0.0014(6) -0.0002(5) 0.0064(6)
C14 0.0226(6) 0.0185(6) 0.0224(7) 0.0012(5) 0.0044(5) 0.0015(5)
C15 0.0170(5) 0.0169(6) 0.0164(5) -0.0009(5) 0.0024(4) -0.0017(5)
N7 0.0315(7) 0.0195(6) 0.0218(6) 0.0061(5) 0.0011(5) 0.0018(5)
O1 0.0510(9) 0.0404(8) 0.0358(8) 0.0172(8) 0.0082(7) -0.0138(7)
O2 0.0404(8) 0.0332(8) 0.0431(8) -0.0102(7) 0.0008(6) 0.0149(7)
O3 0.0302(6) 0.0249(6) 0.0254(6) 0.0021(5) 0.0061(5) -0.0067(5)
N8 0.0210(12) 0.0245(17) 0.0309(17) 0.0005(12) -0.0069(12) -0.0071(11)
O4 0.106(2) 0.0855(18) 0.0630(15) -0.0602(17) 0.0273(14) -0.0217(13)
O5 0.0347(14) 0.0324(14) 0.0329(14) 0.0093(12) 0.0026(11) 0.0020(12)

loop_
_atom_type_symbol
_atom_type_description
_atom_type_scat_dispersion_real
_atom_type_scat_dispersion_imag
_atom_type_scat_source
C C 0.0033 0.0016 'International Tables Vol C Tables 4.2.6.8 and 6.1.1.4'
H H 0.0000 0.0000 'International Tables Vol C Tables 4.2.6.8 and 6.1.1.4'
N N 0.0061 0.0033 'International Tables Vol C Tables 4.2.6.8 and 6.1.1.4'
O O 0.0106 0.0060 'International Tables Vol C Tables 4.2.6.8 and 6.1.1.4'
Ag Ag -0.8971 1.1015 'International Tables Vol C Tables 4.2.6.8 and 6.1.1.4'

loop_
_geom_angle_atom_site_label_1
_geom_angle_atom_site_label_2
_geom_angle_atom_site_label_3
_geom_angle_site_symmetry_1
_geom_angle
N1 Ag1 N3 . 175.97(6)
N5 Ag2 N5 5_565 180.00(10)
C5 N1 C1 . 118.27(15)
C5 N1 Ag1 . 124.21(12)
C1 N1 Ag1 . 116.97(12)
C5 N2 H1N2 . 120(2)
C5 N2 H2N2 . 120(2)
H1N2 N2 H2N2 . 120(3)
C10 N3 C6 . 118.18(15)
C10 N3 Ag1 . 122.67(11)
C6 N3 Ag1 . 118.41(12)
C10 N4 H1N4 . 121(2)
C10 N4 H2N4 . 119(2)
H1N4 N4 H2N4 . 119(3)
C15 N5 C11 . 118.54(14)
C15 N5 Ag2 . 120.92(10)
C11 N5 Ag2 . 119.85(11)
C15 N6 H1N6 . 119.7(19)
C15 N6 H2N6 . 118.9(16)
H1N6 N6 H2N6 . 112(2)
N1 C1 C2 . 123.88(19)
N1 C1 H1A . 118.1
C2 C1 H1A . 118.1
C1 C2 C3 . 117.93(19)
C1 C2 H2A . 121.0
C3 C2 H2A . 121.0
C4 C3 C2 . 119.80(18)
C4 C3 H3A . 120.1
C2 C3 H3A . 120.1
C3 C4 C5 . 119.50(19)
C3 C4 H4A . 120.2
C5 C4 H4A . 120.2
N1 C5 N2 . 118.52(18)
N1 C5 C4 . 120.53(17)
N2 C5 C4 . 120.94(19)
N3 C6 C7 . 123.67(17)
N3 C6 H6A . 118.2
C7 C6 H6A . 118.2
C6 C7 C8 . 118.27(18)
C6 C7 H7A . 120.9
C8 C7 H7A . 120.9
C9 C8 C7 . 119.52(17)
C9 C8 H8A . 120.2
C7 C8 H8A . 120.2
C8 C9 C10 . 119.31(17)
C8 C9 H9A . 120.3
C10 C9 H9A . 120.3
N4 C10 N3 . 118.52(16)
N4 C10 C9 . 120.47(17)
N3 C10 C9 . 121.01(16)
N5 C11 C12 . 123.47(16)
N5 C11 H11A . 118.3
C12 C11 H11A . 118.3
C11 C12 C13 . 118.07(15)
C11 C12 H12A . 121.0
C13 C12 H12A . 121.0
C14 C13 C12 . 119.62(16)
C14 C13 H13A . 120.2
C12 C13 H13A . 120.2
C13 C14 C15 . 119.34(15)
C13 C14 H14A . 120.3
C15 C14 H14A . 120.3
N5 C15 N6 . 118.38(14)
N5 C15 C14 . 120.90(14)
N6 C15 C14 . 120.71(14)
O2 N7 O1 . 121.89(18)
O2 N7 O3 . 119.84(16)
O1 N7 O3 . 118.26(17)
O4 N8 O5 . 110.4(4)

loop_
_geom_bond_atom_site_label_1
_geom_bond_atom_site_label_2
_geom_bond_site_symmetry_2
_geom_bond_distance
Ag1 N1 . 2.1406(14)
Ag1 N3 . 2.1413(14)
Ag2 N5 5_565 2.1115(14)
Ag2 N5 . 2.1115(14)
N1 C5 . 1.343(2)
N1 C1 . 1.354(2)
N2 C5 . 1.345(3)
N2 H1N2 . 0.83(4)
N2 H2N2 . 0.85(4)
N3 C10 . 1.350(2)
N3 C6 . 1.354(2)
N4 C10 . 1.341(2)
N4 H1N4 . 0.82(3)
N4 H2N4 . 0.82(3)
N5 C15 . 1.3473(19)
N5 C11 . 1.355(2)
N6 C15 . 1.354(2)
N6 H1N6 . 0.83(3)
N6 H2N6 . 0.89(3)
C1 C2 . 1.363(3)
C1 H1A . 0.93
C2 C3 . 1.390(4)
C2 H2A . 0.93
C3 C4 . 1.361(3)
C3 H3A . 0.93
C4 C5 . 1.418(3)
C4 H4A . 0.93
C6 C7 . 1.364(3)
C6 H6A . 0.93
C7 C8 . 1.398(3)
C7 H7A . 0.93
C8 C9 . 1.368(3)
C8 H8A . 0.93
C9 C10 . 1.414(2)
C9 H9A . 0.93
C11 C12 . 1.369(3)
C11 H11A . 0.93
C12 C13 . 1.397(3)
C12 H12A . 0.93
C13 C14 . 1.373(2)
C13 H13A . 0.93
C14 C15 . 1.411(2)
C14 H14A . 0.93
N7 O2 . 1.239(2)
N7 O1 . 1.250(2)
N7 O3 . 1.257(2)
N8 N8 7_556 0.764(6)
N8 O4 . 1.058(4)
N8 O5 . 1.223(4)
N8 O4 7_556 1.294(5)
O4 N8 7_556 1.294(5)

loop_
_geom_hbond_atom_site_label_D
_geom_hbond_atom_site_label_H
_geom_hbond_atom_site_label_A
_geom_hbond_site_symmetry_A
_geom_hbond_distance_DH
_geom_hbond_distance_HA
_geom_hbond_distance_DA
_geom_hbond_angle_DHA
N6 H1N6 O2 7_565 0.83(3) 2.22(3) 3.016(2) 160(3)
N4 H1N4 O3 4_545 0.82(3) 2.11(3) 2.879(2) 157(3)
N6 H2N6 O3 7 0.89(3) 1.99(3) 2.873(2) 169(2)
N4 H2N4 O1 4_535 0.82(3) 2.12(3) 2.934(3) 173(3)
N2 H1N2 O4 1_565 0.83(4) 2.32(4) 3.102(3) 159(3)
N2 H1N2 O5 1_565 0.83(4) 2.55(4) 3.282(4) 148(3)
N2 H2N2 O5 7_556 0.840(10) 1.950(10) 2.767(4) 161(3)
N2 H2N2 O4 . 0.85(4) 2.49(2) 3.210(4) 144(3)
C1 H1A O3 4_545 0.93 2.41 3.183(2) 140
C6 H6A O5 7_556 0.93 2.43 3.250(4) 147
C13 H13A O1 4_535 0.93 2.52 3.406(2) 159

loop_
_geom_torsion_atom_site_label_1
_geom_torsion_atom_site_label_2
_geom_torsion_atom_site_label_3
_geom_torsion_atom_site_label_4
_geom_torsion_site_symmetry_1
_geom_torsion_site_symmetry_4
_geom_torsion
C5 N1 C1 C2 . . 1.7(3)
Ag1 N1 C1 C2 . . -170.08(15)
N1 C1 C2 C3 . . 0.7(3)
C1 C2 C3 C4 . . -1.7(3)
C2 C3 C4 C5 . . 0.4(3)
C1 N1 C5 N2 . . 176.31(18)
Ag1 N1 C5 N2 . . -12.5(2)
C1 N1 C5 C4 . . -3.1(3)
Ag1 N1 C5 C4 . . 168.05(13)
C3 C4 C5 N1 . . 2.1(3)
C3 C4 C5 N2 . . -177.3(2)
C10 N3 C6 C7 . . -0.6(3)
Ag1 N3 C6 C7 . . 169.84(18)
N3 C6 C7 C8 . . -0.9(3)
C6 C7 C8 C9 . . 0.9(3)
C7 C8 C9 C10 . . 0.5(3)
C6 N3 C10 N4 . . -177.77(17)
Ag1 N3 C10 N4 . . 12.2(2)
C6 N3 C10 C9 . . 2.1(2)
Ag1 N3 C10 C9 . . -167.90(12)
C8 C9 C10 N4 . . 177.81(18)
C8 C9 C10 N3 . . -2.1(3)
C15 N5 C11 C12 . . -1.1(3)
Ag2 N5 C11 C12 . . 169.43(14)
N5 C11 C12 C13 . . -0.7(3)
C11 C12 C13 C14 . . 1.1(3)
C12 C13 C14 C15 . . 0.3(2)
C11 N5 C15 N6 . . -178.89(15)
Ag2 N5 C15 N6 . . 10.64(19)
C11 N5 C15 C14 . . 2.6(2)
Ag2 N5 C15 C14 . . -167.88(11)
C13 C14 C15 N5 . . -2.2(2)
C13 C14 C15 N6 . . 179.32(15)
O5 N8 O4 N8 . 7_556 -177.8(7)
O4 N8 O4 N8 7_556 7_556 0.0
